data_7151946
loop_
_publ_author_name
'Parsons, Thomas B.'
'Ghellamallah, C\'edric'
'Male, Louise'
'Spencer, Neil'
'Grainger, Richard S.'

_publ_section_title
;
 Regioselective dibromination of methyl indole-3-carboxylate and
 application in the synthesis of 5,6-dibromoindoles.
;
_journal_issue 14
_journal_name_full 'Organic &amp; biomolecular chemistry'
_journal_page_first 5021
_journal_page_last 5023
_journal_paper_doi 10.1039/c1ob05522d
_journal_volume 9
_journal_year 2011
_chemical_formula_moiety 'C9 H6 Br3 N'
_chemical_formula_sum 'C9 H6 Br3 N'
_chemical_formula_weight 367.88
_chemical_name_common 3,5,6-Tribromo-N-methyl-1H-indole
_chemical_name_systematic
;
3,5,6-Tribromo-N-methyl-1H-indole
;
_space_group_IT_number 2
_symmetry_cell_setting triclinic
_symmetry_space_group_name_Hall '-P 1'
_symmetry_space_group_name_H-M 'P -1'
_atom_sites_solution_hydrogens geom
_atom_sites_solution_primary direct
_atom_sites_solution_secondary difmap
_audit_creation_method SHELXL-97
_cell_angle_alpha 68.061(3)
_cell_angle_beta 66.835(3)
_cell_angle_gamma 73.873(3)
_cell_formula_units_Z 2
_cell_length_a 7.6033(4)
_cell_length_b 8.0327(4)
_cell_length_c 9.6610(5)
_cell_measurement_reflns_used 4901
_cell_measurement_temperature 120(2)
_cell_measurement_theta_max 70.245
_cell_measurement_theta_min 5.219
_cell_volume 497.24(5)
_computing_cell_refinement 'SAINT V6.28A (Bruker, 1997)'
_computing_data_collection 'SMART V5.626 (Bruker, 1997)'
_computing_data_reduction 'SAINT V6.28A (Bruker, 1997)'
_computing_molecular_graphics
;
OLEX2 (Dolomanov, O.V., Bourhis, L.J., Gildea, R.J., Howard, J.A.K,
& Puschmann, H., 2009)
;
_computing_publication_material 'WinGX (Farrugia, 1999)'
_computing_structure_refinement 'SHELXL-97 (Sheldrick, 2008)'
_computing_structure_solution 'SHELXS-97 (Sheldrick, 2008)'
_diffrn_ambient_temperature 120(2)
_diffrn_measured_fraction_theta_full 0.968
_diffrn_measured_fraction_theta_max 0.968
_diffrn_measurement_device_type 'Bruker SMART 6000'
_diffrn_measurement_method 'Omega scans'
_diffrn_radiation_monochromator graphite
_diffrn_radiation_source 'fine-focus sealed tube'
_diffrn_radiation_type CuK\a
_diffrn_radiation_wavelength 1.54178
_diffrn_reflns_av_R_equivalents 0.0172
_diffrn_reflns_av_sigmaI/netI 0.0171
_diffrn_reflns_limit_h_max 9
_diffrn_reflns_limit_h_min -8
_diffrn_reflns_limit_k_max 9
_diffrn_reflns_limit_k_min -9
_diffrn_reflns_limit_l_max 11
_diffrn_reflns_limit_l_min -11
_diffrn_reflns_number 4842
_diffrn_reflns_theta_full 66.59
_diffrn_reflns_theta_max 66.59
_diffrn_reflns_theta_min 6.41
_exptl_absorpt_coefficient_mu 14.635
_exptl_absorpt_correction_T_max 0.2520
_exptl_absorpt_correction_T_min 0.2030
_exptl_absorpt_correction_type multi-scan
_exptl_absorpt_process_details 'SADABS V2.07 (Sheldrick, G.M., 2007)'
_exptl_crystal_colour Colourless
_exptl_crystal_density_diffrn 2.457
_exptl_crystal_density_method 'not measured'
_exptl_crystal_description Block
_exptl_crystal_F_000 344
_exptl_crystal_size_max 0.16
_exptl_crystal_size_mid 0.16
_exptl_crystal_size_min 0.13
_refine_diff_density_max 0.605
_refine_diff_density_min -0.802
_refine_diff_density_rms 0.167
_refine_ls_extinction_method none
_refine_ls_goodness_of_fit_ref 1.175
_refine_ls_hydrogen_treatment constr
_refine_ls_matrix_type full
_refine_ls_number_parameters 119
_refine_ls_number_reflns 1695
_refine_ls_number_restraints 0
_refine_ls_restrained_S_all 1.175
_refine_ls_R_factor_all 0.0236
_refine_ls_R_factor_gt 0.0234
_refine_ls_shift/su_max 0.001
_refine_ls_shift/su_mean 0.000
_refine_ls_structure_factor_coef Fsqd
_refine_ls_weighting_details 'calc w=1/[\s^2^(Fo^2^)+(0.0322P)^2^+0.9093P] where P=(Fo^2^+2Fc^2^)/3'
_refine_ls_weighting_scheme calc
_refine_ls_wR_factor_gt 0.0619
_refine_ls_wR_factor_ref 0.0621
_reflns_number_gt 1682
_reflns_number_total 1695
_reflns_threshold_expression >2\s(I)
_cod_data_source_file c1ob05522d.txt
_cod_data_source_block 11
_cod_depositor_comments
;
The following automatic conversions were performed:

'_symmetry_cell_setting' value 'Triclinic' changed to 'triclinic'
according to /home/saulius/struct/CIF-dictionaries/cif_core.dic
dictionary named 'cif_core.dic' version 2.4.1 from
2010-06-29.

'_exptl_absorpt_correction_type' value 'Multi-scan'
changed to 'multi-scan' according to
/home/saulius/struct/CIF-dictionaries/cif_core.dic dictionary named
'cif_core.dic' version 2.4.1 from 2010-06-29.

Automatic conversion script
Id: cif_fix_values 1715 2011-07-08 13:25:40Z adriana 
;
_cod_original_cell_volume 497.24(4)
_cod_database_code 7151946

loop_
_symmetry_equiv_pos_as_xyz
'x, y, z'
'-x, -y, -z'

loop_
_atom_site_label
_atom_site_type_symbol
_atom_site_fract_x
_atom_site_fract_y
_atom_site_fract_z
_atom_site_U_iso_or_equiv
_atom_site_adp_type
_atom_site_occupancy
_atom_site_symmetry_multiplicity
_atom_site_calc_flag
_atom_site_refinement_flags
_atom_site_disorder_assembly
_atom_site_disorder_group
C1 C 0.3021(4) 0.8939(4) 0.3942(4) 0.0129(6) Uani 1 1 d . . .
C2 C 0.2277(4) 1.0811(4) 0.3551(4) 0.0133(6) Uani 1 1 d . . .
C3 C 0.1819(4) 1.1780(4) 0.4593(4) 0.0129(6) Uani 1 1 d . . .
H3 H 0.1330 1.3042 0.4320 0.015 Uiso 1 1 calc R . .
C4 C 0.2089(4) 1.0874(4) 0.6053(4) 0.0115(6) Uani 1 1 d . . .
C5 C 0.2846(4) 0.9001(4) 0.6423(4) 0.0116(6) Uani 1 1 d . . .
C6 C 0.3322(4) 0.8021(4) 0.5361(4) 0.0137(6) Uani 1 1 d . . .
H6 H 0.3835 0.6764 0.5616 0.016 Uiso 1 1 calc R . .
C7 C 0.1785(5) 1.1370(4) 0.7405(4) 0.0139(6) Uani 1 1 d . . .
C8 C 0.2318(4) 0.9873(4) 0.8517(4) 0.0134(6) Uani 1 1 d . . .
H8 H 0.2253 0.9837 0.9529 0.016 Uiso 1 1 calc R . .
C9 C 0.3612(5) 0.6537(4) 0.8774(4) 0.0163(7) Uani 1 1 d . . .
H9A H 0.2878 0.5711 0.8770 0.024 Uiso 1 1 calc R . .
H9B H 0.3388 0.6461 0.9865 0.024 Uiso 1 1 calc R . .
H9C H 0.4995 0.6191 0.8258 0.024 Uiso 1 1 calc R . .
N1 N 0.2969(4) 0.8420(4) 0.7910(3) 0.0130(5) Uani 1 1 d . . .
Br1 Br 0.36179(5) 0.75950(5) 0.25276(4) 0.01928(12) Uani 1 1 d . . .
Br2 Br 0.18931(5) 1.20471(4) 0.15642(4) 0.01626(12) Uani 1 1 d . . .
Br3 Br 0.08521(5) 1.37032(4) 0.76432(4) 0.01782(12) Uani 1 1 d . . .

loop_
_atom_site_aniso_label
_atom_site_aniso_U_11
_atom_site_aniso_U_22
_atom_site_aniso_U_33
_atom_site_aniso_U_23
_atom_site_aniso_U_13
_atom_site_aniso_U_12
C1 0.0128(15) 0.0161(15) 0.0120(15) -0.0093(13) -0.0006(12) -0.0036(12)
C2 0.0139(15) 0.0169(16) 0.0083(14) -0.0020(12) -0.0031(12) -0.0044(12)
C3 0.0141(15) 0.0105(14) 0.0141(16) -0.0031(12) -0.0048(13) -0.0021(12)
C4 0.0103(15) 0.0112(15) 0.0131(15) -0.0057(12) -0.0023(12) -0.0012(11)
C5 0.0108(14) 0.0137(15) 0.0125(15) -0.0059(12) -0.0037(12) -0.0028(11)
C6 0.0131(15) 0.0126(15) 0.0170(16) -0.0058(13) -0.0061(13) -0.0007(12)
C7 0.0150(15) 0.0135(16) 0.0140(15) -0.0075(13) -0.0040(13) 0.0002(12)
C8 0.0155(16) 0.0140(15) 0.0124(15) -0.0070(13) -0.0034(13) -0.0023(12)
C9 0.0217(17) 0.0071(15) 0.0259(18) -0.0065(13) -0.0167(15) 0.0045(12)
N1 0.0175(13) 0.0099(13) 0.0126(13) -0.0033(11) -0.0070(11) -0.0003(10)
Br1 0.0251(2) 0.0206(2) 0.0187(2) -0.01408(15) -0.00997(16) 0.00221(14)
Br2 0.0229(2) 0.01717(19) 0.00973(18) -0.00346(14) -0.00697(14) -0.00288(14)
Br3 0.0242(2) 0.01341(19) 0.0200(2) -0.00913(14) -0.01038(15) 0.00139(13)

loop_
_atom_type_symbol
_atom_type_description
_atom_type_scat_dispersion_real
_atom_type_scat_dispersion_imag
_atom_type_scat_source
C C 0.0181 0.0091 'International Tables Vol C Tables 4.2.6.8 and 6.1.1.4'
H H 0.0000 0.0000 'International Tables Vol C Tables 4.2.6.8 and 6.1.1.4'
N N 0.0311 0.0180 'International Tables Vol C Tables 4.2.6.8 and 6.1.1.4'
Br Br -0.6763 1.2805 'International Tables Vol C Tables 4.2.6.8 and 6.1.1.4'

loop_
_geom_angle_atom_site_label_1
_geom_angle_atom_site_label_2
_geom_angle_atom_site_label_3
_geom_angle
_geom_angle_site_symmetry_1
_geom_angle_site_symmetry_3
_geom_angle_publ_flag
C6 C1 C2 121.4(3) . . ?
C6 C1 Br1 117.4(2) . . ?
C2 C1 Br1 121.2(2) . . ?
C3 C2 C1 121.1(3) . . ?
C3 C2 Br2 118.6(2) . . ?
C1 C2 Br2 120.4(2) . . ?
C2 C3 C4 118.6(3) . . ?
C2 C3 H3 120.7 . . ?
C4 C3 H3 120.7 . . ?
C3 C4 C5 119.6(3) . . ?
C3 C4 C7 135.3(3) . . ?
C5 C4 C7 105.1(3) . . ?
N1 C5 C6 129.5(3) . . ?
N1 C5 C4 108.8(3) . . ?
C6 C5 C4 121.7(3) . . ?
C1 C6 C5 117.6(3) . . ?
C1 C6 H6 121.2 . . ?
C5 C6 H6 121.2 . . ?
C8 C7 C4 109.1(3) . . ?
C8 C7 Br3 124.7(2) . . ?
C4 C7 Br3 126.2(2) . . ?
C7 C8 N1 108.1(3) . . ?
C7 C8 H8 125.9 . . ?
N1 C8 H8 125.9 . . ?
N1 C9 H9A 109.5 . . ?
N1 C9 H9B 109.5 . . ?
H9A C9 H9B 109.5 . . ?
N1 C9 H9C 109.5 . . ?
H9A C9 H9C 109.5 . . ?
H9B C9 H9C 109.5 . . ?
C5 N1 C8 108.9(3) . . ?
C5 N1 C9 126.3(3) . . ?
C8 N1 C9 124.8(3) . . ?

loop_
_geom_bond_atom_site_label_1
_geom_bond_atom_site_label_2
_geom_bond_distance
_geom_bond_site_symmetry_2
_geom_bond_publ_flag
C1 C6 1.368(5) . ?
C1 C2 1.413(5) . ?
C1 Br1 1.892(3) . ?
C2 C3 1.378(5) . ?
C2 Br2 1.901(3) . ?
C3 C4 1.393(5) . ?
C3 H3 0.9500 . ?
C4 C5 1.414(4) . ?
C4 C7 1.421(4) . ?
C5 N1 1.368(4) . ?
C5 C6 1.399(4) . ?
C6 H6 0.9500 . ?
C7 C8 1.368(5) . ?
C7 Br3 1.877(3) . ?
C8 N1 1.383(4) . ?
C8 H8 0.9500 . ?
C9 N1 1.480(4) . ?
C9 H9A 0.9800 . ?
C9 H9B 0.9800 . ?
C9 H9C 0.9800 . ?

loop_
_geom_torsion_atom_site_label_1
_geom_torsion_atom_site_label_2
_geom_torsion_atom_site_label_3
_geom_torsion_atom_site_label_4
_geom_torsion
_geom_torsion_site_symmetry_1
_geom_torsion_site_symmetry_2
_geom_torsion_site_symmetry_3
_geom_torsion_site_symmetry_4
_geom_torsion_publ_flag
C6 C1 C2 C3 -0.2(5) . . . . ?
Br1 C1 C2 C3 179.1(2) . . . . ?
C6 C1 C2 Br2 179.6(2) . . . . ?
Br1 C1 C2 Br2 -1.1(4) . . . . ?
C1 C2 C3 C4 -0.6(4) . . . . ?
Br2 C2 C3 C4 179.6(2) . . . . ?
C2 C3 C4 C5 0.9(4) . . . . ?
C2 C3 C4 C7 -179.3(3) . . . . ?
C3 C4 C5 N1 -179.8(3) . . . . ?
C7 C4 C5 N1 0.4(3) . . . . ?
C3 C4 C5 C6 -0.5(4) . . . . ?
C7 C4 C5 C6 179.6(3) . . . . ?
C2 C1 C6 C5 0.6(4) . . . . ?
Br1 C1 C6 C5 -178.7(2) . . . . ?
N1 C5 C6 C1 178.8(3) . . . . ?
C4 C5 C6 C1 -0.2(4) . . . . ?
C3 C4 C7 C8 179.8(3) . . . . ?
C5 C4 C7 C8 -0.4(4) . . . . ?
C3 C4 C7 Br3 -1.4(5) . . . . ?
C5 C4 C7 Br3 178.4(2) . . . . ?
C4 C7 C8 N1 0.3(4) . . . . ?
Br3 C7 C8 N1 -178.6(2) . . . . ?
C6 C5 N1 C8 -179.4(3) . . . . ?
C4 C5 N1 C8 -0.3(3) . . . . ?
C6 C5 N1 C9 -1.8(5) . . . . ?
C4 C5 N1 C9 177.4(3) . . . . ?
C7 C8 N1 C5 0.0(4) . . . . ?
C7 C8 N1 C9 -177.7(3) . . . . ?

loop_
_cod_related_entry_id
_cod_related_entry_database
_cod_related_entry_code
1 ChemSpider 17214498
